data_4126904
loop_
_publ_author_name
'Lama, Prem'
'Barbour, Leonard J.'

_publ_section_title
;
 Distinctive Three-Step Hysteretic Sorption of Ethane with In-situ
 Crystallographic Visualization of the Pore Forms in a Soft Porous
 Crystal.
;
_journal_name_full 'Journal of the American Chemical Society'
_journal_paper_doi 10.1021/jacs.7b10352
_journal_year 2017
_chemical_formula_sum 'C20 H12 N6 O8 Zn3'
_chemical_formula_weight 660.47
_space_group_crystal_system triclinic
_space_group_IT_number 2
_space_group_name_Hall '-P 1'
_space_group_name_H-M_alt 'P -1'
_symmetry_space_group_name_Hall '-P 1'
_symmetry_space_group_name_H-M 'P -1'
_atom_sites_solution_hydrogens geom
_audit_creation_method SHELXL-2016/6
_cell_angle_alpha 115.321(10)
_cell_angle_beta 97.689(9)
_cell_angle_gamma 97.641(9)
_cell_formula_units_Z 1
_cell_length_a 9.102(3)
_cell_length_b 10.739(4)
_cell_length_c 11.209(4)
_cell_measurement_reflns_used 5042
_cell_measurement_temperature 298(2)
_cell_measurement_theta_max 26.14
_cell_measurement_theta_min 2.20
_cell_volume 959.1(6)
_computing_cell_refinement 'Bruker SAINT'
_computing_data_collection 'Bruker APEX3'
_computing_data_reduction 'Bruker SAINT'
_computing_structure_refinement 'SHELXL-2016/6 (Sheldrick, 2016)'
_computing_structure_solution 'SHELXL-2016/6 (Sheldrick, 2016)'
_diffrn_ambient_temperature 298(2)
_diffrn_measured_fraction_theta_full 0.999
_diffrn_measured_fraction_theta_max 0.999
_diffrn_measurement_device_type 'Bruker D8 venture PHOTON II CPAD'
_diffrn_measurement_method '\f \ch and \w scans'
_diffrn_radiation_type MoK\a
_diffrn_radiation_wavelength 0.71073
_diffrn_reflns_av_R_equivalents 0.1077
_diffrn_reflns_av_unetI/netI 0.1757
_diffrn_reflns_Laue_measured_fraction_full 0.999
_diffrn_reflns_Laue_measured_fraction_max 0.999
_diffrn_reflns_limit_h_max 10
_diffrn_reflns_limit_h_min -10
_diffrn_reflns_limit_k_max 12
_diffrn_reflns_limit_k_min -12
_diffrn_reflns_limit_l_max 13
_diffrn_reflns_limit_l_min -13
_diffrn_reflns_number 6742
_diffrn_reflns_point_group_measured_fraction_full 0.999
_diffrn_reflns_point_group_measured_fraction_max 0.999
_diffrn_reflns_theta_full 24.997
_diffrn_reflns_theta_max 24.997
_diffrn_reflns_theta_min 2.057
_exptl_absorpt_coefficient_mu 1.897
_exptl_absorpt_correction_T_max 24.997
_exptl_absorpt_correction_T_min 2.057
_exptl_absorpt_correction_type multi-scan
_exptl_absorpt_process_details SADABS
_exptl_crystal_colour colorless
_exptl_crystal_density_diffrn 1.144
_exptl_crystal_description block
_exptl_crystal_F_000 328
_exptl_crystal_size_max 0.220
_exptl_crystal_size_mid 0.140
_exptl_crystal_size_min 0.080
_refine_diff_density_max 1.133
_refine_diff_density_min -0.985
_refine_diff_density_rms 0.197
_refine_ls_extinction_method none
_refine_ls_goodness_of_fit_ref 1.131
_refine_ls_hydrogen_treatment constr
_refine_ls_matrix_type full
_refine_ls_number_parameters 184
_refine_ls_number_reflns 3373
_refine_ls_number_restraints 0
_refine_ls_restrained_S_all 1.129
_refine_ls_R_factor_all 0.2122
_refine_ls_R_factor_gt 0.1207
_refine_ls_shift/su_max 0.000
_refine_ls_shift/su_mean 0.000
_refine_ls_structure_factor_coef Fsqd
_refine_ls_weighting_details 'w=1/[\s^2^(Fo^2^)+(0.1648P)^2^] where P=(Fo^2^+2Fc^2^)/3'
_refine_ls_weighting_scheme calc
_refine_ls_wR_factor_gt 0.2959
_refine_ls_wR_factor_ref 0.3415
_reflns_Friedel_coverage 0.000
_reflns_number_gt 1724
_reflns_number_total 3373
_reflns_threshold_expression 'I > 2\s(I)'
_cod_data_source_file 1eII.cif
_cod_data_source_block 1eII
_cod_database_code 4126904
_shelx_shelxl_version_number 2016/6
_shelx_space_group_comment
;
The symmetry employed for this shelxl refinement is uniquely defined
by the following loop, which should always be used as a source of
symmetry information in preference to the above space-group names.
They are only intended as comments.
;
_shelx_estimated_absorpt_t_min 0.680
_shelx_estimated_absorpt_t_max 0.863

loop_
_space_group_symop_operation_xyz
'x, y, z'
'-x, -y, -z'

loop_
_atom_site_label
_atom_site_type_symbol
_atom_site_fract_x
_atom_site_fract_y
_atom_site_fract_z
_atom_site_U_iso_or_equiv
_atom_site_adp_type
_atom_site_occupancy
_atom_site_site_symmetry_order
_atom_site_calc_flag
_atom_site_refinement_flags_posn
_atom_site_refinement_flags_adp
_atom_site_refinement_flags_occupancy
_atom_site_disorder_assembly
_atom_site_disorder_group
Zn1 Zn 0.500000 0.000000 0.000000 0.0457(8) Uani 1 2 d S . P A .
Zn2 Zn 0.82012(18) -0.1154(2) -0.11772(18) 0.0428(6) Uani 1 1 d . . . . .
O1 O 0.5576(13) 0.0216(13) -0.1658(11) 0.060(3) Uani 1 1 d . . . . .
O2 O 0.7213(12) -0.0993(13) -0.2724(10) 0.058(3) Uani 1 1 d . . . . .
O3 O 0.7518(13) -0.2857(12) -0.0982(13) 0.066(3) Uani 1 1 d . . . . .
O4 O 0.5463(13) -0.2022(13) -0.0756(13) 0.067(3) Uani 1 1 d . . . . .
N1 N 0.7218(13) 0.0906(14) 0.1127(13) 0.051(3) Uani 1 1 d . U . . .
N2 N 0.8405(13) 0.0507(14) 0.0599(13) 0.044(3) Uani 1 1 d . . . . .
N3 N 0.9688(16) 0.1252(16) 0.1492(14) 0.062(4) Uani 1 1 d . . . . .
C1 C 0.6141(18) -0.0292(19) -0.2623(17) 0.051(4) Uani 1 1 d . . . . .
C2 C 0.5580(17) -0.0154(18) -0.3857(17) 0.053(4) Uani 1 1 d . . . . .
C3 C 0.614(2) -0.074(2) -0.5003(16) 0.076(6) Uani 1 1 d . . . . .
H3 H 0.691357 -0.122601 -0.502566 0.091 Uiso 1 1 calc R U . . .
C4 C 0.446(2) 0.060(2) -0.3870(18) 0.079(6) Uani 1 1 d . . . . .
H4 H 0.409471 0.102252 -0.308858 0.095 Uiso 1 1 calc R U . . .
C5 C 0.621(2) -0.2885(17) -0.0712(17) 0.054(4) Uani 1 1 d . . . . .
C6 C 0.5629(19) -0.3946(18) -0.0353(19) 0.060(5) Uani 1 1 d . . . . .
C7 C 0.427(2) -0.397(2) 0.006(2) 0.082(6) Uani 1 1 d . . . . .
H7 H 0.374019 -0.327338 0.008224 0.098 Uiso 1 1 calc R U . . .
C8 C 0.639(2) -0.500(2) -0.045(2) 0.079(7) Uani 1 1 d . . . . .
H8 H 0.729378 -0.505005 -0.075356 0.094 Uiso 1 1 calc R U . . .
C9A C 0.775(3) 0.225(3) 0.230(3) 0.033(7) Uani 0.5 1 d . U P A 1
H9A H 0.723532 0.291855 0.279037 0.040 Uiso 0.5 1 calc R U P A 1
C9B C 0.768(4) 0.167(4) 0.236(4) 0.045(9) Uani 0.5 1 d . U P A 2
H9B H 0.706649 0.208436 0.295056 0.054 Uiso 0.5 1 calc R U P A 2
C10A C 0.931(2) 0.222(3) 0.248(2) 0.032(5) Uani 0.6 1 d . U P A 1
H10A H 1.001454 0.286385 0.325744 0.039 Uiso 0.6 1 calc R U P A 1
C10B C 0.936319 0.184150 0.276419 0.084(19) Uani 0.4 1 d . U P A 2
H10B H 0.999620 0.222760 0.361521 0.101 Uiso 0.4 1 calc R U P A 2

loop_
_atom_site_aniso_label
_atom_site_aniso_U_11
_atom_site_aniso_U_22
_atom_site_aniso_U_33
_atom_site_aniso_U_23
_atom_site_aniso_U_13
_atom_site_aniso_U_12
Zn1 0.0286(13) 0.069(2) 0.0559(18) 0.0404(16) 0.0143(12) 0.0170(12)
Zn2 0.0248(9) 0.0640(14) 0.0551(13) 0.0376(11) 0.0135(8) 0.0171(8)
O1 0.063(8) 0.092(9) 0.048(7) 0.048(7) 0.021(6) 0.025(7)
O2 0.049(7) 0.105(10) 0.045(7) 0.052(7) 0.013(5) 0.034(7)
O3 0.062(8) 0.068(8) 0.101(10) 0.062(8) 0.032(7) 0.026(6)
O4 0.063(8) 0.068(8) 0.097(10) 0.057(8) 0.028(7) 0.025(7)
N1 0.031(6) 0.067(7) 0.052(7) 0.022(6) 0.015(5) 0.014(5)
N2 0.031(6) 0.061(8) 0.046(7) 0.029(7) 0.007(6) 0.013(6)
N3 0.061(10) 0.078(11) 0.042(9) 0.025(8) 0.006(7) 0.015(8)
C1 0.041(9) 0.080(13) 0.047(11) 0.046(10) 0.008(8) 0.000(9)
C2 0.045(9) 0.073(12) 0.060(12) 0.045(10) 0.014(8) 0.021(9)
C3 0.098(15) 0.127(18) 0.040(11) 0.050(12) 0.033(10) 0.081(14)
C4 0.089(14) 0.134(19) 0.053(12) 0.059(13) 0.037(11) 0.069(14)
C5 0.053(11) 0.049(11) 0.065(12) 0.033(10) 0.009(9) 0.008(9)
C6 0.053(10) 0.067(12) 0.093(14) 0.055(12) 0.034(10) 0.034(9)
C7 0.089(15) 0.091(16) 0.111(17) 0.076(15) 0.039(13) 0.041(12)
C8 0.081(14) 0.096(15) 0.122(18) 0.082(15) 0.072(13) 0.056(12)
C9A 0.019(9) 0.037(10) 0.040(10) 0.011(7) 0.015(6) 0.009(6)
C9B 0.044(11) 0.047(11) 0.047(11) 0.022(8) 0.015(7) 0.012(7)
C10A 0.024(7) 0.036(7) 0.034(7) 0.010(5) 0.007(5) 0.013(5)
C10B 0.08(2) 0.08(2) 0.08(2) 0.039(10) 0.018(6) 0.018(6)

loop_
_atom_type_symbol
_atom_type_description
_atom_type_scat_dispersion_real
_atom_type_scat_dispersion_imag
_atom_type_scat_source
C C 0.0033 0.0016 'International Tables Vol C Tables 4.2.6.8 and 6.1.1.4'
H H 0.0000 0.0000 'International Tables Vol C Tables 4.2.6.8 and 6.1.1.4'
N N 0.0061 0.0033 'International Tables Vol C Tables 4.2.6.8 and 6.1.1.4'
O O 0.0106 0.0060 'International Tables Vol C Tables 4.2.6.8 and 6.1.1.4'
Zn Zn 0.2839 1.4301 'International Tables Vol C Tables 4.2.6.8 and 6.1.1.4'

loop_
_geom_angle_atom_site_label_1
_geom_angle_atom_site_label_2
_geom_angle_atom_site_label_3
_geom_angle
_geom_angle_site_symmetry_1
_geom_angle_site_symmetry_3
N1 Zn1 N1 180.0 . 2_655
N1 Zn1 O1 91.7(5) . .
N1 Zn1 O1 88.3(5) 2_655 .
N1 Zn1 O1 88.3(5) . 2_655
N1 Zn1 O1 91.7(5) 2_655 2_655
O1 Zn1 O1 180.0 . 2_655
N1 Zn1 O4 91.6(5) . .
N1 Zn1 O4 88.4(5) 2_655 .
O1 Zn1 O4 90.6(5) . .
O1 Zn1 O4 89.4(5) 2_655 .
N1 Zn1 O4 88.4(5) . 2_655
N1 Zn1 O4 91.6(5) 2_655 2_655
O1 Zn1 O4 89.4(5) . 2_655
O1 Zn1 O4 90.6(5) 2_655 2_655
O4 Zn1 O4 180.0 . 2_655
O2 Zn2 O3 118.9(5) . .
O2 Zn2 N2 115.3(5) . .
O3 Zn2 N2 107.9(5) . .
O2 Zn2 N3 102.5(5) . 2_755
O3 Zn2 N3 104.3(6) . 2_755
N2 Zn2 N3 106.4(5) . 2_755
C1 O1 Zn1 144.6(11) . .
C1 O2 Zn2 120.2(10) . .
C5 O3 Zn2 110.4(10) . .
C5 O4 Zn1 152.6(13) . .
C9B N1 N2 108(2) . .
N2 N1 C9A 108.1(15) . .
C9B N1 Zn1 129.8(19) . .
N2 N1 Zn1 121.3(10) . .
C9A N1 Zn1 127.7(14) . .
N3 N2 N1 110.2(13) . .
N3 N2 Zn2 126.3(11) . .
N1 N2 Zn2 123.0(10) . .
C10A N3 N2 105.9(16) . .
N2 N3 C10B 108.4(12) . .
C10A N3 Zn2 126.4(14) . 2_755
N2 N3 Zn2 126.4(11) . 2_755
O1 C1 O2 126.6(14) . .
O1 C1 C2 119.3(16) . .
O2 C1 C2 114.2(15) . .
C3 C2 C4 117.7(15) . .
C3 C2 C1 122.4(15) . .
C4 C2 C1 119.9(16) . .
C2 C3 C4 119.4(15) . 2_654
C2 C3 H3 120.3 . .
C4 C3 H3 120.3 2_654 .
C2 C4 C3 122.9(16) . 2_654
C2 C4 H4 118.5 . .
C3 C4 H4 118.5 2_654 .
O4 C5 O3 121.2(15) . .
O4 C5 C6 121.1(17) . .
O3 C5 C6 117.7(15) . .
C7 C6 C8 118.5(15) . .
C7 C6 C5 120.6(15) . .
C8 C6 C5 120.8(16) . .
C6 C7 C8 124.1(17) . 2_645
C6 C7 H7 118.0 . .
C8 C7 H7 118.0 2_645 .
C6 C8 C7 117.4(16) . 2_645
C6 C8 H8 121.3 . .
C7 C8 H8 121.3 2_645 .
C10A C9A N1 98(2) . .
C10A C9A H9A 131.1 . .
N1 C9A H9A 131.1 . .
N1 C9B C10B 111(3) . .
N1 C9B H9B 124.4 . .
C10B C9B H9B 124.4 . .
N3 C10A C9A 115(2) . .
N3 C10A H10A 122.4 . .
C9A C10A H10A 122.4 . .
N3 C10B C9B 98.8(16) . .
N3 C10B H10B 130.6 . .
C9B C10B H10B 130.6 . .

loop_
_geom_bond_atom_site_label_1
_geom_bond_atom_site_label_2
_geom_bond_distance
_geom_bond_site_symmetry_2
Zn1 N1 2.088(12) .
Zn1 N1 2.088(12) 2_655
Zn1 O1 2.092(10) .
Zn1 O1 2.092(10) 2_655
Zn1 O4 2.092(12) .
Zn1 O4 2.092(12) 2_655
Zn2 O2 1.930(9) .
Zn2 O3 1.963(10) .
Zn2 N2 1.988(13) .
Zn2 N3 2.007(15) 2_755
O1 C1 1.204(19) .
O2 C1 1.298(19) .
O3 C5 1.268(19) .
O4 C5 1.233(18) .
N1 C9B 1.24(4) .
N1 N2 1.335(15) .
N1 C9A 1.44(3) .
N2 N3 1.326(16) .
N3 C10A 1.28(3) .
N3 C10B 1.383(14) .
C1 C2 1.484(19) .
C2 C3 1.37(2) .
C2 C4 1.38(2) .
C3 C4 1.39(2) 2_654
C3 H3 0.9300 .
C4 H4 0.9300 .
C5 C6 1.42(2) .
C6 C7 1.38(2) .
C6 C8 1.38(2) .
C7 C8 1.44(2) 2_645
C7 H7 0.9300 .
C8 H8 0.9300 .
C9A C10A 1.41(4) .
C9A H9A 0.9300 .
C9B C10B 1.50(4) .
C9B H9B 0.9300 .
C10A H10A 0.9300 .
C10B H10B 0.9300 .

loop_
_geom_torsion_atom_site_label_1
_geom_torsion_atom_site_label_2
_geom_torsion_atom_site_label_3
_geom_torsion_atom_site_label_4
_geom_torsion
_geom_torsion_site_symmetry_1
_geom_torsion_site_symmetry_4
C9B N1 N2 N3 -11(2) . .
C9A N1 N2 N3 16(2) . .
Zn1 N1 N2 N3 178.5(9) . .
C9B N1 N2 Zn2 160.6(18) . .
C9A N1 N2 Zn2 -171.5(15) . .
Zn1 N1 N2 Zn2 -9.5(15) . .
N1 N2 N3 C10A -9(2) . .
Zn2 N2 N3 C10A 179.6(14) . .
N1 N2 N3 C10B 19.0(15) . .
Zn2 N2 N3 C10B -152.7(8) . .
N1 N2 N3 Zn2 -176.1(10) . 2_755
Zn2 N2 N3 Zn2 12.2(18) . 2_755
Zn1 O1 C1 O2 -31(3) . .
Zn1 O1 C1 C2 147.9(14) . .
Zn2 O2 C1 O1 -6(2) . .
Zn2 O2 C1 C2 175.0(10) . .
O1 C1 C2 C3 -178.1(18) . .
O2 C1 C2 C3 1(2) . .
O1 C1 C2 C4 2(3) . .
O2 C1 C2 C4 -178.6(16) . .
C4 C2 C3 C4 -2(3) . 2_654
C1 C2 C3 C4 178.5(17) . 2_654
C3 C2 C4 C3 2(3) . 2_654
C1 C2 C4 C3 -178.4(18) . 2_654
Zn1 O4 C5 O3 -73(3) . .
Zn1 O4 C5 C6 106(3) . .
Zn2 O3 C5 O4 8(2) . .
Zn2 O3 C5 C6 -171.5(13) . .
O4 C5 C6 C7 -5(3) . .
O3 C5 C6 C7 174.8(18) . .
O4 C5 C6 C8 172.8(19) . .
O3 C5 C6 C8 -7(3) . .
C8 C6 C7 C8 3(4) . 2_645
C5 C6 C7 C8 -179.4(18) . 2_645
C7 C6 C8 C7 -2(3) . 2_645
C5 C6 C8 C7 179.6(17) . 2_645
N2 N1 C9A C10A -16(3) . .
Zn1 N1 C9A C10A -176.6(14) . .
N2 N1 C9B C10B 0(3) . .
Zn1 N1 C9B C10B 168.8(10) . .
N2 N3 C10A C9A -3(3) . .
Zn2 N3 C10A C9A 164.6(18) 2_755 .
N1 C9A C10A N3 12(3) . .
N2 N3 C10B C9B -17.0(17) . .
Zn2 N3 C10B C9B 177.5(16) 2_755 .
N1 C9B C10B N3 11(3) . .
